data_2224565
loop_
_publ_author_name
'Gondal, Humaira Yasmeen'
'Ali, Muhammad'
'Krief, Alain'
'Zia-ur-Rehman, Muhammad'

_publ_section_title
;
 3,6-Dimethyl-<i>o</i>-phenylenedimethanol
;
_journal_coeditor_code BT5136
_journal_issue 1
_journal_name_full 'Acta Crystallographica Section E'
_journal_page_first o189
_journal_paper_doi 10.1107/S1600536809053513
_journal_volume 66
_journal_year 2010
_chemical_formula_iupac 'C10 H14 O2'
_chemical_formula_moiety 'C10 H14 O2'
_chemical_formula_sum 'C10 H14 O2'
_chemical_formula_weight 166.21
_chemical_name_systematic
;
3,6-Dimethyl-<i>o</i>-phenylenedimethanol
;
_space_group_IT_number 4
_symmetry_cell_setting monoclinic
_symmetry_space_group_name_Hall 'P 2yb'
_symmetry_space_group_name_H-M 'P 1 21 1'
_atom_sites_solution_hydrogens geom
_atom_sites_solution_primary direct
_atom_sites_solution_secondary difmap
_audit_creation_method SHELXL-97
_cell_angle_alpha 90.00
_cell_angle_beta 107.810(4)
_cell_angle_gamma 90.00
_cell_formula_units_Z 4
_cell_length_a 9.5821(7)
_cell_length_b 8.7184(7)
_cell_length_c 11.7522(9)
_cell_measurement_reflns_used 1602
_cell_measurement_temperature 296(2)
_cell_measurement_theta_max 19.58
_cell_measurement_theta_min 2.96
_cell_volume 934.73(13)
_computing_cell_refinement 'SAINT (Bruker, 2007)'
_computing_data_collection 'APEX2 (Bruker, 2007)'
_computing_data_reduction 'SAINT (Bruker, 2007)'
_computing_molecular_graphics 'ORTEP-3 (Farrugia, 1999) and Mercury (Macrae <i>et al.</i>,  2006)'
_computing_publication_material
;
SHELXL97 (Sheldrick, 2008) and PLATON (Spek, 2009)
;
_computing_structure_refinement 'SHELXL97 (Sheldrick, 2008)'
_computing_structure_solution 'SHELXS97 (Sheldrick, 2008)'
_diffrn_ambient_temperature 296(2)
_diffrn_measured_fraction_theta_full 0.981
_diffrn_measured_fraction_theta_max 0.981
_diffrn_measurement_device_type 'Bruker APEXII CCD area-detector'
_diffrn_measurement_method '\f and \w'
_diffrn_radiation_monochromator graphite
_diffrn_radiation_source 'fine-focus sealed tube'
_diffrn_radiation_type MoK\a
_diffrn_radiation_wavelength 0.71073
_diffrn_reflns_av_R_equivalents 0.0414
_diffrn_reflns_av_sigmaI/netI 0.0503
_diffrn_reflns_limit_h_max 12
_diffrn_reflns_limit_h_min -7
_diffrn_reflns_limit_k_max 11
_diffrn_reflns_limit_k_min -11
_diffrn_reflns_limit_l_max 15
_diffrn_reflns_limit_l_min -15
_diffrn_reflns_number 10452
_diffrn_reflns_theta_full 28.45
_diffrn_reflns_theta_max 28.45
_diffrn_reflns_theta_min 2.23
_diffrn_standards_number 0
_exptl_absorpt_coefficient_mu 0.081
_exptl_absorpt_correction_T_max 0.9944
_exptl_absorpt_correction_T_min 0.9738
_exptl_absorpt_correction_type multi-scan
_exptl_absorpt_process_details '(SADABS; Sheldrick, 1997)'
_exptl_crystal_colour colorless
_exptl_crystal_density_diffrn 1.181
_exptl_crystal_density_method 'not measured'
_exptl_crystal_description needle
_exptl_crystal_F_000 360
_exptl_crystal_size_max 0.33
_exptl_crystal_size_mid 0.10
_exptl_crystal_size_min 0.07
_refine_diff_density_max 0.105
_refine_diff_density_min -0.123
_refine_ls_extinction_method none
_refine_ls_goodness_of_fit_ref 0.989
_refine_ls_hydrogen_treatment constr
_refine_ls_matrix_type full
_refine_ls_number_parameters 225
_refine_ls_number_reflns 2468
_refine_ls_number_restraints 1
_refine_ls_restrained_S_all 0.989
_refine_ls_R_factor_all 0.1150
_refine_ls_R_factor_gt 0.0468
_refine_ls_shift/su_max 0.000
_refine_ls_shift/su_mean 0.000
_refine_ls_structure_factor_coef Fsqd
_refine_ls_weighting_details 'calc w=1/[\s^2^(Fo^2^)+(0.0538P)^2^+0.0276P] where P=(Fo^2^+2Fc^2^)/3'
_refine_ls_weighting_scheme calc
_refine_ls_wR_factor_gt 0.0972
_refine_ls_wR_factor_ref 0.1214
_reflns_number_gt 1296
_reflns_number_total 2468
_reflns_threshold_expression I>2\s(I)
_cod_data_source_file bt5136.cif
_cod_data_source_block I
_cod_depositor_comments
;
The following automatic conversions were performed:
'_symmetry_cell_setting' value 'Monoclinic' changed to 'monoclinic'
according to '/home/saulius/struct/CIF-dictionaries/cif_core.dic'
dictionary named 'cif_core.dic' version 2.4.1 from 2010-06-29.

Automatic conversion script
Id: cif_fix_enum 1527 2010-12-29 10:47:43Z saulius 

The following automatic conversions were performed:

'_symmetry_cell_setting' value 'Monoclinic' changed to 'monoclinic'
according to /home/saulius/struct/CIF-dictionaries/cif_core.dic
dictionary named 'cif_core.dic' version 2.4.1 from 2010-06-29.

Automatic conversion script
Id: cif_fix_values 1715 2011-07-08 13:25:40Z adriana 
;
_cod_original_cell_volume 934.73(12)
_cod_original_sg_symbol_H-M 'P 21'
_cod_database_code 2224565
_cod_database_fobs_code 2224565

loop_
_symmetry_equiv_pos_as_xyz
'x, y, z'
'-x, y+1/2, -z'

loop_
_atom_site_type_symbol
_atom_site_label
_atom_site_fract_x
_atom_site_fract_y
_atom_site_fract_z
_atom_site_U_iso_or_equiv
_atom_site_adp_type
_atom_site_calc_flag
_atom_site_refinement_flags
_atom_site_occupancy
_atom_site_disorder_assembly
_atom_site_disorder_group
C C1 0.1958(4) 0.2892(4) 0.2857(3) 0.0643(10) Uani d . 1 . .
C C2 0.2068(3) 0.4103(4) 0.2113(3) 0.0511(8) Uani d . 1 . .
C C3 0.1604(3) 0.5579(4) 0.2305(2) 0.0492(8) Uani d . 1 . .
C C4 0.1010(3) 0.5855(4) 0.3226(3) 0.0587(9) Uani d . 1 . .
C C5 0.0928(4) 0.4638(5) 0.3960(3) 0.0776(12) Uani d . 1 . .
H H5 0.0555 0.4804 0.4593 0.093 Uiso calc R 1 . .
C C6 0.1379(4) 0.3208(5) 0.3776(3) 0.0747(11) Uani d . 1 . .
H H6 0.1297 0.2418 0.4283 0.090 Uiso calc R 1 . .
C C7 0.2426(5) 0.1270(4) 0.2686(4) 0.0982(14) Uani d . 1 . .
H H7A 0.2343 0.0635 0.3329 0.147 Uiso calc R 1 . .
H H7B 0.3426 0.1276 0.2679 0.147 Uiso calc R 1 . .
H H7C 0.1808 0.0872 0.1940 0.147 Uiso calc R 1 . .
C C8 0.2641(3) 0.3817(4) 0.1068(3) 0.0619(9) Uani d . 1 . .
H H8A 0.3412 0.4550 0.1094 0.074 Uiso calc R 1 . .
H H8B 0.3063 0.2797 0.1137 0.074 Uiso calc R 1 . .
C C9 0.1713(3) 0.6851(4) 0.1473(3) 0.0590(8) Uani d . 1 . .
H H9A 0.1653 0.7829 0.1849 0.071 Uiso calc R 1 . .
H H9B 0.2660 0.6798 0.1336 0.071 Uiso calc R 1 . .
C C10 0.0458(4) 0.7410(5) 0.3464(4) 0.0881(12) Uani d . 1 . .
H H10A -0.0084 0.7303 0.4025 0.132 Uiso calc R 1 . .
H H10B -0.0169 0.7830 0.2730 0.132 Uiso calc R 1 . .
H H10C 0.1275 0.8084 0.3788 0.132 Uiso calc R 1 . .
C C11 0.7091(4) 0.3069(4) 0.2561(3) 0.0623(9) Uani d . 1 . .
C C12 0.7047(3) 0.4486(3) 0.2009(3) 0.0468(8) Uani d . 1 . .
C C13 0.6475(3) 0.5778(4) 0.2417(2) 0.0492(8) Uani d . 1 . .
C C14 0.5941(4) 0.5662(5) 0.3388(3) 0.0637(9) Uani d . 1 . .
C C15 0.6017(4) 0.4238(6) 0.3923(3) 0.0825(13) Uani d . 1 . .
H H15 0.5667 0.4128 0.4575 0.099 Uiso calc R 1 . .
C C16 0.6584(4) 0.2998(5) 0.3527(3) 0.0823(12) Uani d . 1 . .
H H16 0.6630 0.2069 0.3926 0.099 Uiso calc R 1 . .
C C17 0.7680(5) 0.1632(5) 0.2167(4) 0.0967(13) Uani d . 1 . .
H H17A 0.7070 0.1350 0.1383 0.145 Uiso calc R 1 . .
H H17B 0.7684 0.0817 0.2718 0.145 Uiso calc R 1 . .
H H17C 0.8661 0.1812 0.2150 0.145 Uiso calc R 1 . .
C C18 0.7569(4) 0.4641(4) 0.0932(3) 0.0666(10) Uani d . 1 . .
H H18A 0.8277 0.5468 0.1065 0.080 Uiso calc R 1 . .
H H18B 0.8060 0.3701 0.0830 0.080 Uiso calc R 1 . .
C C19 0.6393(4) 0.7281(4) 0.1778(3) 0.0647(9) Uani d . 1 . .
H H19A 0.6300 0.8108 0.2302 0.078 Uiso calc R 1 . .
H H19B 0.7293 0.7441 0.1578 0.078 Uiso calc R 1 . .
C C20 0.5287(4) 0.7007(6) 0.3852(3) 0.0961(14) Uani d . 1 . .
H H20A 0.6055 0.7695 0.4271 0.144 Uiso calc R 1 . .
H H20B 0.4777 0.6646 0.4388 0.144 Uiso calc R 1 . .
H H20C 0.4614 0.7536 0.3195 0.144 Uiso calc R 1 . .
O O1 0.1514(2) 0.3950(3) -0.00537(16) 0.0669(7) Uani d . 1 . .
H H1 0.0877 0.3306 -0.0091 0.100 Uiso calc R 1 . .
O O2 0.0586(2) 0.6779(3) 0.03506(18) 0.0690(7) Uani d . 1 . .
H H2 0.0557 0.5913 0.0072 0.103 Uiso calc R 1 . .
O O3 0.6404(3) 0.4941(3) -0.01344(18) 0.0737(7) Uani d . 1 . .
H H3 0.5828 0.4219 -0.0275 0.110 Uiso calc R 1 . .
O O4 0.5173(2) 0.7319(3) 0.07073(19) 0.0743(7) Uani d . 1 . .
H H4 0.5311 0.6707 0.0223 0.111 Uiso calc R 1 . .

loop_
_atom_site_aniso_label
_atom_site_aniso_U_11
_atom_site_aniso_U_22
_atom_site_aniso_U_33
_atom_site_aniso_U_12
_atom_site_aniso_U_13
_atom_site_aniso_U_23
C1 0.069(2) 0.057(2) 0.059(2) -0.0083(18) 0.0079(18) 0.0049(17)
C2 0.0445(17) 0.059(2) 0.0453(16) -0.0068(16) 0.0071(14) -0.0018(15)
C3 0.0408(17) 0.055(2) 0.0472(16) -0.0070(15) 0.0069(14) -0.0022(15)
C4 0.0525(19) 0.074(2) 0.0494(17) -0.0070(17) 0.0154(15) -0.0104(19)
C5 0.076(3) 0.110(4) 0.054(2) -0.017(2) 0.031(2) -0.009(2)
C6 0.088(3) 0.084(3) 0.052(2) -0.018(2) 0.0213(19) 0.012(2)
C7 0.127(4) 0.061(3) 0.099(3) -0.002(2) 0.024(3) 0.007(2)
C8 0.056(2) 0.069(2) 0.0629(19) 0.0007(18) 0.0216(17) -0.0039(18)
C9 0.0588(19) 0.056(2) 0.0604(18) -0.0109(16) 0.0156(16) -0.0021(16)
C10 0.088(3) 0.091(3) 0.089(3) 0.003(2) 0.033(2) -0.026(2)
C11 0.060(2) 0.058(2) 0.063(2) -0.0066(17) 0.0096(17) 0.0018(18)
C12 0.0415(17) 0.051(2) 0.0468(16) -0.0064(14) 0.0112(14) -0.0044(14)
C13 0.0426(17) 0.056(2) 0.0446(16) -0.0077(15) 0.0077(14) -0.0071(15)
C14 0.054(2) 0.086(3) 0.0487(17) -0.007(2) 0.0122(16) -0.017(2)
C15 0.084(3) 0.119(4) 0.051(2) -0.019(3) 0.030(2) 0.012(2)
C16 0.094(3) 0.077(3) 0.069(2) -0.016(2) 0.016(2) 0.018(2)
C17 0.099(3) 0.060(3) 0.119(3) 0.009(2) 0.016(2) -0.006(2)
C18 0.061(2) 0.081(3) 0.0633(19) -0.0088(19) 0.0273(18) -0.0105(18)
C19 0.062(2) 0.057(2) 0.067(2) -0.0059(17) 0.0078(17) -0.0033(17)
C20 0.079(3) 0.131(4) 0.078(2) 0.002(3) 0.024(2) -0.039(3)
O1 0.0763(16) 0.0749(17) 0.0522(12) -0.0081(13) 0.0237(12) -0.0041(11)
O2 0.0688(14) 0.0659(15) 0.0631(13) 0.0045(12) 0.0067(11) 0.0110(12)
O3 0.0899(19) 0.0789(17) 0.0551(13) -0.0164(14) 0.0266(13) -0.0036(12)
O4 0.0759(15) 0.0693(16) 0.0693(14) 0.0096(12) 0.0097(13) 0.0111(12)

loop_
_atom_type_symbol
_atom_type_description
_atom_type_scat_dispersion_real
_atom_type_scat_dispersion_imag
_atom_type_scat_source
C C 0.0033 0.0016 'International Tables Vol C Tables 4.2.6.8 and 6.1.1.4'
H H 0.0000 0.0000 'International Tables Vol C Tables 4.2.6.8 and 6.1.1.4'
O O 0.0106 0.0060 'International Tables Vol C Tables 4.2.6.8 and 6.1.1.4'

loop_
_geom_angle_atom_site_label_1
_geom_angle_atom_site_label_2
_geom_angle_atom_site_label_3
_geom_angle_site_symmetry_1
_geom_angle_site_symmetry_3
_geom_angle
_geom_angle_publ_flag
C6 C1 C2 . . 117.6(3) ?
C6 C1 C7 . . 119.7(3) ?
C2 C1 C7 . . 122.7(3) ?
C1 C2 C3 . . 120.3(3) ?
C1 C2 C8 . . 120.1(3) ?
C3 C2 C8 . . 119.6(3) ?
C4 C3 C2 . . 120.7(3) ?
C4 C3 C9 . . 120.4(3) ?
C2 C3 C9 . . 119.0(3) ?
C5 C4 C3 . . 117.9(3) ?
C5 C4 C10 . . 118.8(3) ?
C3 C4 C10 . . 123.3(3) ?
C6 C5 C4 . . 121.5(3) ?
C6 C5 H5 . . 119.2 ?
C4 C5 H5 . . 119.2 ?
C5 C6 C1 . . 122.0(3) ?
C5 C6 H6 . . 119.0 ?
C1 C6 H6 . . 119.0 ?
C1 C7 H7A . . 109.5 ?
C1 C7 H7B . . 109.5 ?
H7A C7 H7B . . 109.5 ?
C1 C7 H7C . . 109.5 ?
H7A C7 H7C . . 109.5 ?
H7B C7 H7C . . 109.5 ?
O1 C8 C2 . . 112.0(3) ?
O1 C8 H8A . . 109.2 ?
C2 C8 H8A . . 109.2 ?
O1 C8 H8B . . 109.2 ?
C2 C8 H8B . . 109.2 ?
H8A C8 H8B . . 107.9 ?
O2 C9 C3 . . 112.7(2) ?
O2 C9 H9A . . 109.1 ?
C3 C9 H9A . . 109.1 ?
O2 C9 H9B . . 109.1 ?
C3 C9 H9B . . 109.1 ?
H9A C9 H9B . . 107.8 ?
C4 C10 H10A . . 109.5 ?
C4 C10 H10B . . 109.5 ?
H10A C10 H10B . . 109.5 ?
C4 C10 H10C . . 109.5 ?
H10A C10 H10C . . 109.5 ?
H10B C10 H10C . . 109.5 ?
C16 C11 C12 . . 117.4(3) ?
C16 C11 C17 . . 118.7(3) ?
C12 C11 C17 . . 123.8(3) ?
C11 C12 C13 . . 120.9(3) ?
C11 C12 C18 . . 120.2(3) ?
C13 C12 C18 . . 118.8(3) ?
C14 C13 C12 . . 120.2(3) ?
C14 C13 C19 . . 119.9(3) ?
C12 C13 C19 . . 119.8(3) ?
C15 C14 C13 . . 117.2(3) ?
C15 C14 C20 . . 120.2(3) ?
C13 C14 C20 . . 122.6(4) ?
C16 C15 C14 . . 122.1(3) ?
C16 C15 H15 . . 119.0 ?
C14 C15 H15 . . 119.0 ?
C15 C16 C11 . . 122.1(4) ?
C15 C16 H16 . . 119.0 ?
C11 C16 H16 . . 119.0 ?
C11 C17 H17A . . 109.5 ?
C11 C17 H17B . . 109.5 ?
H17A C17 H17B . . 109.5 ?
C11 C17 H17C . . 109.5 ?
H17A C17 H17C . . 109.5 ?
H17B C17 H17C . . 109.5 ?
O3 C18 C12 . . 112.6(3) ?
O3 C18 H18A . . 109.1 ?
C12 C18 H18A . . 109.1 ?
O3 C18 H18B . . 109.1 ?
C12 C18 H18B . . 109.1 ?
H18A C18 H18B . . 107.8 ?
O4 C19 C13 . . 111.3(2) ?
O4 C19 H19A . . 109.4 ?
C13 C19 H19A . . 109.4 ?
O4 C19 H19B . . 109.4 ?
C13 C19 H19B . . 109.4 ?
H19A C19 H19B . . 108.0 ?
C14 C20 H20A . . 109.5 ?
C14 C20 H20B . . 109.5 ?
H20A C20 H20B . . 109.5 ?
C14 C20 H20C . . 109.5 ?
H20A C20 H20C . . 109.5 ?
H20B C20 H20C . . 109.5 ?
C8 O1 H1 . . 109.5 ?
C9 O2 H2 . . 109.5 ?
C18 O3 H3 . . 109.5 ?
C19 O4 H4 . . 109.5 ?

loop_
_geom_bond_atom_site_label_1
_geom_bond_atom_site_label_2
_geom_bond_site_symmetry_2
_geom_bond_distance
_geom_bond_publ_flag
C1 C6 . 1.384(5) ?
C1 C2 . 1.396(5) ?
C1 C7 . 1.515(5) ?
C2 C3 . 1.402(5) ?
C2 C8 . 1.512(4) ?
C3 C4 . 1.389(4) ?
C3 C9 . 1.503(4) ?
C4 C5 . 1.385(5) ?
C4 C10 . 1.512(5) ?
C5 C6 . 1.358(6) ?
C5 H5 . 0.9300 ?
C6 H6 . 0.9300 ?
C7 H7A . 0.9600 ?
C7 H7B . 0.9600 ?
C7 H7C . 0.9600 ?
C8 O1 . 1.431(3) ?
C8 H8A . 0.9700 ?
C8 H8B . 0.9700 ?
C9 O2 . 1.428(3) ?
C9 H9A . 0.9700 ?
C9 H9B . 0.9700 ?
C10 H10A . 0.9600 ?
C10 H10B . 0.9600 ?
C10 H10C . 0.9600 ?
C11 C16 . 1.366(5) ?
C11 C12 . 1.391(4) ?
C11 C17 . 1.504(5) ?
C12 C13 . 1.400(4) ?
C12 C18 . 1.503(4) ?
C13 C14 . 1.390(5) ?
C13 C19 . 1.500(5) ?
C14 C15 . 1.384(6) ?
C14 C20 . 1.508(6) ?
C15 C16 . 1.355(6) ?
C15 H15 . 0.9300 ?
C16 H16 . 0.9300 ?
C17 H17A . 0.9600 ?
C17 H17B . 0.9600 ?
C17 H17C . 0.9600 ?
C18 O3 . 1.425(4) ?
C18 H18A . 0.9700 ?
C18 H18B . 0.9700 ?
C19 O4 . 1.432(3) ?
C19 H19A . 0.9700 ?
C19 H19B . 0.9700 ?
C20 H20A . 0.9600 ?
C20 H20B . 0.9600 ?
C20 H20C . 0.9600 ?
O1 H1 . 0.8200 ?
O2 H2 . 0.8200 ?
O3 H3 . 0.8200 ?
O4 H4 . 0.8200 ?

loop_
_geom_hbond_atom_site_label_D
_geom_hbond_atom_site_label_H
_geom_hbond_atom_site_label_A
_geom_hbond_site_symmetry_A
_geom_hbond_distance_DH
_geom_hbond_distance_HA
_geom_hbond_distance_DA
_geom_hbond_angle_DHA
_geom_hbond_publ_flag
O1 H1 O2 2_545 0.8200 1.8900 2.706(3) 174.00 yes
O2 H2 O1 . 0.8200 1.9700 2.713(4) 151.00 yes
O3 H3 O4 2_645 0.8200 1.9000 2.709(4) 167.00 yes
O4 H4 O3 . 0.8200 1.9800 2.717(4) 150.00 yes

loop_
_geom_torsion_atom_site_label_1
_geom_torsion_atom_site_label_2
_geom_torsion_atom_site_label_3
_geom_torsion_atom_site_label_4
_geom_torsion_site_symmetry_1
_geom_torsion_site_symmetry_2
_geom_torsion_site_symmetry_3
_geom_torsion_site_symmetry_4
_geom_torsion
_geom_torsion_publ_flag
C6 C1 C2 C3 . . . . 0.1(4) ?
C7 C1 C2 C3 . . . . 179.4(3) ?
C6 C1 C2 C8 . . . . -177.9(3) ?
C7 C1 C2 C8 . . . . 1.4(5) ?
C1 C2 C3 C4 . . . . -1.0(4) ?
C8 C2 C3 C4 . . . . 177.0(3) ?
C1 C2 C3 C9 . . . . -178.9(3) ?
C8 C2 C3 C9 . . . . -0.9(4) ?
C2 C3 C4 C5 . . . . 1.6(4) ?
C9 C3 C4 C5 . . . . 179.5(3) ?
C2 C3 C4 C10 . . . . -178.6(3) ?
C9 C3 C4 C10 . . . . -0.7(5) ?
C3 C4 C5 C6 . . . . -1.5(5) ?
C10 C4 C5 C6 . . . . 178.7(4) ?
C4 C5 C6 C1 . . . . 0.7(6) ?
C2 C1 C6 C5 . . . . 0.0(5) ?
C7 C1 C6 C5 . . . . -179.2(4) ?
C1 C2 C8 O1 . . . . 109.7(3) ?
C3 C2 C8 O1 . . . . -68.3(4) ?
C4 C3 C9 O2 . . . . -101.5(3) ?
C2 C3 C9 O2 . . . . 76.5(3) ?
C16 C11 C12 C13 . . . . -1.4(5) ?
C17 C11 C12 C13 . . . . 179.6(3) ?
C16 C11 C12 C18 . . . . -179.2(3) ?
C17 C11 C12 C18 . . . . 1.8(5) ?
C11 C12 C13 C14 . . . . 0.1(4) ?
C18 C12 C13 C14 . . . . 178.0(3) ?
C11 C12 C13 C19 . . . . -177.9(3) ?
C18 C12 C13 C19 . . . . 0.0(4) ?
C12 C13 C14 C15 . . . . 0.6(4) ?
C19 C13 C14 C15 . . . . 178.6(3) ?
C12 C13 C14 C20 . . . . -178.9(3) ?
C19 C13 C14 C20 . . . . -0.9(5) ?
C13 C14 C15 C16 . . . . 0.0(5) ?
C20 C14 C15 C16 . . . . 179.5(4) ?
C14 C15 C16 C11 . . . . -1.3(6) ?
C12 C11 C16 C15 . . . . 2.0(6) ?
C17 C11 C16 C15 . . . . -179.0(4) ?
C11 C12 C18 O3 . . . . 110.9(3) ?
C13 C12 C18 O3 . . . . -67.0(4) ?
C14 C13 C19 O4 . . . . -99.6(3) ?
C12 C13 C19 O4 . . . . 78.4(4) ?
